data_4062012
_journal_name_full Organometallics
_journal_year 2003
_chemical_formula_sum 'C17 H17 N O'
_chemical_formula_weight 251.32
_space_group_IT_number 14
_symmetry_cell_setting monoclinic
_symmetry_space_group_name_Hall '-P 2ybc'
_symmetry_space_group_name_H-M 'P 1 21/c 1'
_cell_angle_alpha 90.00
_cell_angle_beta 110.02
_cell_angle_gamma 90.00
_cell_formula_units_Z 4
_cell_length_a 12.2829(12)
_cell_length_b 11.5491(12)
_cell_length_c 10.1581(11)
_cell_measurement_temperature 173(2)
_cell_volume 1353.9(2)
_diffrn_ambient_temperature 173(2)
_exptl_crystal_density_diffrn 1.233
_cod_original_sg_symbol_H-M 'P 21/c'
_cod_database_code 4062012

loop_
_symmetry_equiv_pos_as_xyz
'x, y, z'
'-x, y+1/2, -z+1/2'
'-x, -y, -z'
'x, -y-1/2, z-1/2'

loop_
_atom_site_label
_atom_site_type_symbol
_atom_site_fract_x
_atom_site_fract_y
_atom_site_fract_z
_atom_site_U_iso_or_equiv
_atom_site_adp_type
_atom_site_occupancy
_atom_site_symmetry_multiplicity
_atom_site_calc_flag
_atom_site_refinement_flags
_atom_site_disorder_assembly
_atom_site_disorder_group
C1 C 0.16903(11) 0.34500(12) 0.22314(14) 0.0267(3) Uani 1 1 d . . .
C2 C 0.05691(12) 0.33798(12) 0.12255(14) 0.0282(3) Uani 1 1 d . . .
C3 C -0.02318(12) 0.42295(13) 0.12680(16) 0.0361(4) Uani 1 1 d . . .
H3 H -0.0994 0.4202 0.0602 0.043 Uiso 1 1 calc R . .
C4 C 0.00573(14) 0.51070(13) 0.22535(17) 0.0398(4) Uani 1 1 d . . .
H4 H -0.0502 0.5677 0.2248 0.048 Uiso 1 1 calc R . .
C5 C 0.11552(14) 0.51587(14) 0.32467(17) 0.0408(4) Uani 1 1 d . . .
H5 H 0.1353 0.5756 0.3931 0.049 Uiso 1 1 calc R . .
C6 C 0.19621(13) 0.43311(13) 0.32312(15) 0.0346(4) Uani 1 1 d . . .
H6 H 0.2717 0.4362 0.3915 0.042 Uiso 1 1 calc R . .
C7 C 0.26457(11) 0.26550(11) 0.22002(13) 0.0246(3) Uani 1 1 d . . .
C8 C 0.02378(12) 0.24348(13) 0.01968(15) 0.0343(3) Uani 1 1 d . . .
H8 H 0.0786 0.1831 0.0302 0.041 Uiso 1 1 calc R . .
C9 C -0.07488(13) 0.23447(15) -0.08600(17) 0.0447(4) Uani 1 1 d . . .
H9A H -0.1325 0.2927 -0.1009 0.054 Uiso 1 1 calc R . .
H9B H -0.0883 0.1697 -0.1472 0.054 Uiso 1 1 calc R . .
C11 C 0.43446(11) 0.15760(11) 0.36527(13) 0.0248(3) Uani 1 1 d . . .
C12 C 0.53756(11) 0.21007(12) 0.45005(14) 0.0277(3) Uani 1 1 d . . .
C13 C 0.64114(12) 0.15180(13) 0.46815(15) 0.0325(3) Uani 1 1 d . . .
H13 H 0.7126 0.1865 0.5224 0.039 Uiso 1 1 calc R . .
C14 C 0.64148(12) 0.04424(13) 0.40829(15) 0.0344(4) Uani 1 1 d . . .
H14 H 0.7127 0.0055 0.4218 0.041 Uiso 1 1 calc R . .
C15 C 0.53818(12) -0.00677(13) 0.32889(14) 0.0316(3) Uani 1 1 d . . .
H15 H 0.5393 -0.0813 0.2897 0.038 Uiso 1 1 calc R . .
C16 C 0.43283(12) 0.04839(12) 0.30505(13) 0.0269(3) Uani 1 1 d . . .
C17 C 0.53763(13) 0.32335(12) 0.52296(16) 0.0355(4) Uani 1 1 d . . .
H17A H 0.6176 0.3456 0.5766 0.043 Uiso 1 1 calc R . .
H17B H 0.4935 0.3151 0.5866 0.043 Uiso 1 1 calc R . .
H17C H 0.5018 0.3832 0.4532 0.043 Uiso 1 1 calc R . .
C18 C 0.32122(13) -0.00948(13) 0.22000(15) 0.0344(4) Uani 1 1 d . . .
H18A H 0.2649 -0.0018 0.2683 0.041 Uiso 1 1 calc R . .
H18B H 0.3356 -0.0917 0.2086 0.041 Uiso 1 1 calc R . .
H18C H 0.2905 0.0273 0.1277 0.041 Uiso 1 1 calc R . .
N N 0.32746(10) 0.21816(10) 0.34397(12) 0.0270(3) Uani 1 1 d . . .
H0 H 0.3103(12) 0.2322(12) 0.4189(16) 0.029(4) Uiso 1 1 d . . .
O O 0.28702(8) 0.24942(8) 0.11188(10) 0.0303(2) Uani 1 1 d . . .

loop_
_atom_site_aniso_label
_atom_site_aniso_U_11
_atom_site_aniso_U_22
_atom_site_aniso_U_33
_atom_site_aniso_U_23
_atom_site_aniso_U_13
_atom_site_aniso_U_12
C1 0.0306(7) 0.0275(7) 0.0252(7) 0.0042(6) 0.0136(6) 0.0013(6)
C2 0.0290(7) 0.0293(8) 0.0299(7) 0.0072(6) 0.0146(6) 0.0011(6)
C3 0.0280(8) 0.0407(9) 0.0398(9) 0.0070(7) 0.0119(7) 0.0058(7)
C4 0.0427(9) 0.0335(9) 0.0504(10) 0.0046(8) 0.0253(8) 0.0103(7)
C5 0.0504(10) 0.0337(9) 0.0416(9) -0.0047(7) 0.0201(8) 0.0065(7)
C6 0.0364(8) 0.0367(9) 0.0309(8) -0.0022(7) 0.0115(6) 0.0025(7)
C7 0.0248(7) 0.0261(7) 0.0237(7) -0.0010(6) 0.0094(6) -0.0038(5)
C8 0.0290(7) 0.0363(8) 0.0382(8) -0.0009(7) 0.0121(6) -0.0024(6)
C9 0.0359(9) 0.0543(11) 0.0430(9) -0.0077(8) 0.0122(8) -0.0036(7)
C11 0.0253(7) 0.0309(8) 0.0202(6) 0.0041(6) 0.0102(5) 0.0036(6)
C12 0.0309(8) 0.0298(8) 0.0239(7) 0.0016(6) 0.0113(6) -0.0016(6)
C13 0.0265(7) 0.0393(9) 0.0309(8) -0.0011(6) 0.0087(6) -0.0037(6)
C14 0.0287(8) 0.0401(9) 0.0347(8) 0.0021(7) 0.0115(6) 0.0075(7)
C15 0.0379(8) 0.0300(8) 0.0273(7) 0.0003(6) 0.0114(6) 0.0059(6)
C16 0.0306(7) 0.0289(8) 0.0208(7) 0.0017(6) 0.0081(6) -0.0004(6)
C17 0.0362(8) 0.0349(9) 0.0356(8) -0.0070(7) 0.0124(7) -0.0046(6)
C18 0.0366(8) 0.0334(8) 0.0294(8) -0.0022(6) 0.0064(6) -0.0021(6)
N 0.0285(6) 0.0336(7) 0.0210(6) 0.0006(5) 0.0111(5) 0.0045(5)
O 0.0316(5) 0.0377(6) 0.0241(5) 0.0010(4) 0.0129(4) 0.0020(4)

loop_
_geom_bond_atom_site_label_1
_geom_bond_atom_site_label_2
_geom_bond_distance
_geom_bond_site_symmetry_2
_geom_bond_publ_flag
C1 C6 1.395(2) . ?
C1 C2 1.4083(19) . ?
C1 C7 1.4989(18) . ?
C2 C3 1.401(2) . ?
C2 C8 1.469(2) . ?
C3 C4 1.383(2) . ?
C4 C5 1.381(2) . ?
C5 C6 1.381(2) . ?
C7 O 1.2348(15) . ?
C7 N 1.3472(17) . ?
C8 C9 1.319(2) . ?
C11 C16 1.3989(19) . ?
C11 C12 1.4021(18) . ?
C11 N 1.4381(17) . ?
C12 C13 1.3947(19) . ?
C12 C17 1.503(2) . ?
C13 C14 1.384(2) . ?
C14 C15 1.381(2) . ?
C15 C16 1.3872(19) . ?
C16 C18 1.5038(19) . ?

loop_
_cod_related_entry_id
_cod_related_entry_database
_cod_related_entry_code
1 ChemSpider 21158499
